data_4113295
loop_
_publ_author_name
'Ryo Sekiya'
'Shin-ichi Nishikiori'
'Katsuyuki Ogura'

_publ_contact_author_address
;
Department of Basic Science,
Graduate School of Arts and Sciences,
The University of Tokyo,
Komaba3-8-1, Meguro, Tokyo 153-8902, Japan
;
_publ_contact_author_email csekiya@mail.ecc.u-tokyo.ac.jp
_publ_contact_author_fax +81-3-5454-6569
_publ_contact_author_name 'Sekiya, Ryo'
_publ_contact_author_phone +81-3-5454-6569
_publ_section_title
;
 Crystalline Inclusion Compounds Constructed through Self-Assembly of
 Isonicotinic Acid and Thiocyanato Coordination Bridges
;
_journal_name_full 'Journal of the American Chemical Society'
_journal_page_first 16587
_journal_page_last 16600
_journal_paper_doi 10.1021/ja0463280
_journal_volume 126
_journal_year 2004
_chemical_formula_moiety 'C18.62 H13.30 N4 Ni O4 S2'
_chemical_formula_sum 'C18.62 H13.3 N4 Ni O4 S2'
_chemical_formula_weight 479.9
_chemical_name_systematic
;
catena-bis(N-isonicotinic acid)nickel(II)
-bis(/m-thiocyanato-N,N',S,S')(phenanthrene)0.33
;
_space_group_IT_number 2
_symmetry_cell_setting triclinic
_symmetry_space_group_name_Hall '-P 1'
_symmetry_space_group_name_H-M 'P -1'
_atom_sites_solution_hydrogens geom
_atom_sites_solution_primary direct
_atom_sites_solution_secondary difmap
_audit_creation_date 'Apr 19 12:58:11 2002'
_audit_creation_method WinGX
_cell_angle_alpha 101.177(4)
_cell_angle_beta 52.427(3)
_cell_angle_gamma 100.679(6)
_cell_formula_units_Z 2
_cell_length_a 7.1699(8)
_cell_length_b 11.1246(7)
_cell_length_c 16.4395(10)
_cell_measurement_temperature 293(2)
_cell_measurement_theta_max 29.98
_cell_measurement_theta_min 1.57
_cell_volume 1015.75(15)
_computing_cell_refinement RAPID-AUTO
_computing_data_collection RAPID-AUTO
_computing_structure_refinement 'SHELXL-97 (Sheldrick, 1997)'
_computing_structure_solution 'SHELXS-97 (Sheldrick, 1997)'
_diffrn_ambient_temperature 293(2)
_diffrn_measurement_device_type 'Rigaku RAXIS-RAPID'
_diffrn_measurement_method \w
_diffrn_radiation_monochromator graphite
_diffrn_radiation_type MoK\a
_diffrn_radiation_wavelength 0.71069
_diffrn_reflns_av_R_equivalents 0.059
_diffrn_reflns_av_sigmaI/netI 0.084
_diffrn_reflns_limit_h_max 0
_diffrn_reflns_limit_h_min -10
_diffrn_reflns_limit_k_max 15
_diffrn_reflns_limit_k_min -14
_diffrn_reflns_limit_l_max 17
_diffrn_reflns_limit_l_min -23
_diffrn_reflns_number 5542
_diffrn_reflns_theta_max 29.98
_diffrn_reflns_theta_min 1.57
_exptl_absorpt_coefficient_mu 1.194
_exptl_absorpt_correction_T_max 1
_exptl_absorpt_correction_T_min 0.8017
_exptl_absorpt_correction_type numerical
_exptl_crystal_colour green
_exptl_crystal_density_diffrn 1.569
_exptl_crystal_description block
_exptl_crystal_F_000 490
_exptl_crystal_size_max 0.30
_exptl_crystal_size_mid 0.10
_exptl_crystal_size_min 0.10
_refine_diff_density_max 1.802
_refine_diff_density_min -0.854
_refine_diff_density_rms 0.271
_refine_ls_extinction_method none
_refine_ls_goodness_of_fit_obs 1.121
_refine_ls_hydrogen_treatment mixed
_refine_ls_matrix_type full
_refine_ls_number_parameters 229
_refine_ls_number_reflns 5542
_refine_ls_number_restraints 0
_refine_ls_restrained_S_all 1.121
_refine_ls_R_factor_all 0.164
_refine_ls_R_factor_obs 0.1013
_refine_ls_shift/esd_max 0.000
_refine_ls_shift/esd_mean 0.000
_refine_ls_structure_factor_coef Fsqd
_refine_ls_weighting_details 'calc w=1/[\s^2^(Fo^2^)+(0.1559P)^2^+2.3920P] where P=(Fo^2^+2Fc^2^)/3'
_refine_ls_weighting_scheme calc
_refine_ls_wR_factor_all 0.3149
_refine_ls_wR_factor_obs 0.2748
_reflns_number_observed 3323
_reflns_number_total 5542
_reflns_observed_criterion >2sigma(I)
_cod_data_source_file ja0463280si20040622_120503.cif
_cod_data_source_block phenanthrene
_cod_original_cell_volume 1015.75(14)
_cod_original_formula_sum 'C18.62 H13.30 N4 Ni O4 S2'
_cod_database_code 4113295

loop_
_symmetry_equiv_pos_as_xyz
'x, y, z'
'-x, -y, -z'

loop_
_atom_site_aniso_label
_atom_site_aniso_U_11
_atom_site_aniso_U_22
_atom_site_aniso_U_33
_atom_site_aniso_U_23
_atom_site_aniso_U_13
_atom_site_aniso_U_12
C2 0.041(4) 0.020(3) 0.045(4) -0.003(3) -0.032(3) 0.006(3)
C11 0.059(5) 0.070(6) 0.043(4) -0.011(4) -0.039(4) 0.030(4)
C12 0.058(5) 0.077(6) 0.048(4) -0.017(4) -0.042(4) 0.033(5)
C13 0.043(4) 0.045(4) 0.041(4) 0.000(3) -0.027(3) 0.008(3)
C14 0.045(4) 0.082(6) 0.035(4) -0.009(4) -0.026(4) 0.020(4)
C15 0.041(4) 0.078(6) 0.041(4) -0.008(4) -0.028(4) 0.021(4)
C16 0.054(5) 0.057(5) 0.046(4) -0.004(4) -0.038(4) 0.008(4)
C21 0.048(4) 0.051(5) 0.048(4) -0.016(4) -0.031(4) 0.017(4)
C22 0.039(4) 0.068(5) 0.048(4) -0.018(4) -0.031(4) 0.023(4)
C23 0.044(4) 0.043(4) 0.046(4) -0.006(3) -0.032(4) 0.012(3)
C24 0.054(5) 0.060(5) 0.044(4) -0.016(4) -0.033(4) 0.027(4)
C25 0.048(5) 0.061(5) 0.051(4) -0.014(4) -0.036(4) 0.021(4)
C26 0.054(5) 0.061(5) 0.040(4) -0.011(4) -0.034(4) 0.017(4)
N2 0.040(3) 0.030(3) 0.046(3) -0.003(2) -0.027(3) 0.010(3)
N11 0.042(3) 0.047(4) 0.042(3) -0.004(3) -0.031(3) 0.012(3)
N21 0.044(3) 0.036(3) 0.043(3) -0.005(3) -0.031(3) 0.010(3)
O11 0.052(4) 0.107(6) 0.044(3) -0.020(4) -0.031(3) 0.024(4)
O12 0.064(4) 0.108(6) 0.051(3) -0.023(4) -0.047(3) 0.032(4)
O21 0.060(4) 0.106(6) 0.055(4) -0.022(4) -0.044(3) 0.028(4)
O22 0.068(4) 0.081(5) 0.051(3) -0.026(3) -0.045(3) 0.034(4)
S2 0.0432(11) 0.0263(9) 0.0760(14) 0.0018(9) -0.0380(10) 0.0094(8)
C1 0.035(3) 0.032(3) 0.034(3) -0.001(3) -0.023(3) 0.007(3)
N1 0.041(3) 0.028(3) 0.051(3) -0.001(3) -0.031(3) 0.010(3)
S1 0.0447(11) 0.0303(10) 0.0622(13) 0.0021(8) -0.0213(10) 0.0162(8)
Ni1 0.0399(7) 0.0231(6) 0.0399(7) -0.0034(5) -0.0300(6) 0.0103(5)
Ni2 0.0399(7) 0.0224(6) 0.0392(7) -0.0043(5) -0.0265(6) 0.0113(5)

loop_
_atom_site_label
_atom_site_type_symbol
_atom_site_fract_x
_atom_site_fract_y
_atom_site_fract_z
_atom_site_U_iso_or_equiv
_atom_site_thermal_displace_type
_atom_site_occupancy
_atom_site_symmetry_multiplicity
_atom_site_calc_flag
_atom_site_refinement_flags
C2 C 0.2647(13) 0.2741(6) -0.0409(5) 0.0313(13) Uani 1 1 d .
C11 C 0.1318(16) 0.0005(9) 0.1418(6) 0.050(2) Uani 1 1 d .
H11 H 0.2674 -0.0277 0.0797 0.06 Uiso 1 1 calc R
C12 C 0.1301(16) 0.0260(9) 0.2279(6) 0.054(2) Uani 1 1 d .
H12 H 0.2625 0.0176 0.2237 0.065 Uiso 1 1 calc R
C13 C -0.0742(14) 0.0644(7) 0.3204(6) 0.0418(16) Uani 1 1 d .
C14 C -0.2653(15) 0.0750(9) 0.3236(6) 0.053(2) Uani 1 1 d .
H14 H -0.4045 0.1002 0.3855 0.064 Uiso 1 1 calc R
C15 C -0.2509(15) 0.0485(9) 0.2348(6) 0.051(2) Uani 1 1 d .
H15 H -0.3827 0.0542 0.2377 0.061 Uiso 1 1 calc R
C16 C -0.0745(16) 0.1014(8) 0.4116(6) 0.0480(19) Uani 1 1 d .
C21 C -0.1627(15) 0.4365(8) 0.8649(6) 0.049(2) Uani 1 1 d .
H21 H -0.278 0.4876 0.9173 0.059 Uiso 1 1 calc R
C22 C -0.1808(14) 0.3808(9) 0.7887(6) 0.049(2) Uani 1 1 d .
H22 H -0.3064 0.3934 0.7894 0.059 Uiso 1 1 calc R
C23 C -0.0091(14) 0.3046(7) 0.7095(6) 0.0411(16) Uani 1 1 d .
C24 C 0.1791(16) 0.2915(8) 0.7095(6) 0.050(2) Uani 1 1 d .
H24 H 0.3001 0.2437 0.6564 0.06 Uiso 1 1 calc R
C25 C 0.1826(15) 0.3512(8) 0.7902(6) 0.050(2) Uani 1 1 d .
H25 H 0.3085 0.3423 0.7906 0.06 Uiso 1 1 calc R
C26 C -0.0286(16) 0.2405(8) 0.6271(6) 0.049(2) Uani 1 1 d .
N2 N 0.1958(11) 0.3681(5) -0.0259(5) 0.0375(13) Uani 1 1 d .
N11 N -0.0495(11) 0.0142(6) 0.1434(5) 0.0394(14) Uani 1 1 d .
N21 N 0.0134(11) 0.4213(6) 0.8681(5) 0.0381(13) Uani 1 1 d .
O11 O -0.2608(11) 0.1361(8) 0.4959(5) 0.068(2) Uani 1 1 d .
O12 O 0.1175(12) 0.0954(7) 0.3987(5) 0.067(2) Uani 1 1 d .
H212 H 0.1 0.1177 0.4534 0.101 Uiso 1 1 calc R
O21 O -0.2183(12) 0.2490(7) 0.6392(5) 0.069(2) Uani 1 1 d .
H221 H -0.213 0.2109 0.59 0.103 Uiso 1 1 calc R
O22 O 0.1424(12) 0.1831(7) 0.5507(5) 0.0620(18) Uani 1 1 d .
S2 S 0.3673(4) 0.14153(17) -0.06759(18) 0.0464(5) Uani 1 1 d .
C1 C -0.2879(12) 0.2335(6) 0.0798(5) 0.0324(14) Uani 1 1 d .
N1 N -0.2133(11) 0.1392(5) 0.0566(5) 0.0379(13) Uani 1 1 d .
S1 S -0.3870(4) 0.36969(18) 0.11055(18) 0.0510(6) Uani 1 1 d .
Ni1 Ni 0 0 0 0.0301(3) Uani 1 2 d S
Ni2 Ni 0 0.5 0 0.0318(3) Uani 1 2 d S

loop_
_atom_type_symbol
_atom_type_description
_atom_type_scat_dispersion_real
_atom_type_scat_dispersion_imag
_atom_type_scat_source
C C 0.0033 0.0016 'International Tables Vol C Tables 4.2.6.8 and 6.1.1.4'
H H 0 0 'International Tables Vol C Tables 4.2.6.8 and 6.1.1.4'
N N 0.0061 0.0033 'International Tables Vol C Tables 4.2.6.8 and 6.1.1.4'
O O 0.0106 0.006 'International Tables Vol C Tables 4.2.6.8 and 6.1.1.4'
S S 0.1246 0.1234 'International Tables Vol C Tables 4.2.6.8 and 6.1.1.4'
Ni Ni 0.3393 1.1124 'International Tables Vol C Tables 4.2.6.8 and 6.1.1.4'

loop_
_geom_angle_atom_site_label_1
_geom_angle_atom_site_label_2
_geom_angle_atom_site_label_3
_geom_angle
_geom_angle_site_symmetry_1
_geom_angle_site_symmetry_3
N2 C2 S2 177.4(7) . .
N11 C11 C12 123.2(8) . .
C13 C12 C11 117.9(7) . .
C14 C13 C12 119.3(7) . .
C14 C13 C16 121.6(7) . .
C12 C13 C16 118.9(7) . .
C13 C14 C15 119.7(7) . .
N11 C15 C14 121.4(7) . .
O11 C16 O12 124.5(7) . .
O11 C16 C13 118.9(7) . .
O12 C16 C13 116.7(7) . .
N21 C21 C22 123.0(7) . .
C21 C22 C23 119.1(7) . .
C24 C23 C22 118.6(7) . .
C24 C23 C26 121.4(7) . .
C22 C23 C26 120.0(7) . .
C25 C24 C23 118.2(7) . .
N21 C25 C24 123.1(7) . .
O22 C26 O21 125.3(7) . .
O22 C26 C23 118.3(7) . .
O21 C26 C23 116.4(7) . .
C2 N2 Ni2 163.1(6) . .
C11 N11 C15 118.4(6) . .
C11 N11 Ni1 118.6(5) . .
C15 N11 Ni1 122.7(5) . .
C21 N21 C25 117.8(6) . .
C21 N21 Ni2 118.7(5) . 1_556
C25 N21 Ni2 123.3(5) . 1_556
C2 S2 Ni1 101.0(3) . .
N1 C1 S1 178.5(7) . .
C1 N1 Ni1 165.1(6) . .
C1 S1 Ni2 100.3(3) . .
N1 Ni1 N1 180.0(4) 2 .
N1 Ni1 N11 90.1(2) 2 2
N1 Ni1 N11 89.9(2) . 2
N1 Ni1 N11 89.9(2) 2 .
N1 Ni1 N11 90.1(2) . .
N11 Ni1 N11 180.0(4) 2 .
N1 Ni1 S2 93.97(18) 2 2
N1 Ni1 S2 86.03(18) . 2
N11 Ni1 S2 89.34(18) 2 2
N11 Ni1 S2 90.66(18) . 2
N1 Ni1 S2 86.03(18) 2 .
N1 Ni1 S2 93.97(18) . .
N11 Ni1 S2 90.66(18) 2 .
N11 Ni1 S2 89.34(18) . .
S2 Ni1 S2 180.00(7) 2 .
N2 Ni2 N2 180.0000(10) . 2_565
N2 Ni2 N21 89.6(2) . 1_554
N2 Ni2 N21 90.4(2) 2_565 1_554
N2 Ni2 N21 90.4(2) . 2_566
N2 Ni2 N21 89.6(2) 2_565 2_566
N21 Ni2 N21 180.0000(10) 1_554 2_566
N2 Ni2 S1 92.75(18) . .
N2 Ni2 S1 87.25(18) 2_565 .
N21 Ni2 S1 88.81(19) 1_554 .
N21 Ni2 S1 91.19(19) 2_566 .
N2 Ni2 S1 87.25(18) . 2_565
N2 Ni2 S1 92.75(18) 2_565 2_565
N21 Ni2 S1 91.19(19) 1_554 2_565
N21 Ni2 S1 88.81(19) 2_566 2_565
S1 Ni2 S1 180 . 2_565

loop_
_geom_bond_atom_site_label_1
_geom_bond_atom_site_label_2
_geom_bond_distance
_geom_bond_site_symmetry_2
C2 N2 1.158(8) .
C2 S2 1.633(6) .
C11 N11 1.321(9) .
C11 C12 1.381(10) .
C12 C13 1.379(11) .
C13 C14 1.365(11) .
C13 C16 1.476(10) .
C14 C15 1.374(10) .
C15 N11 1.350(10) .
C16 O11 1.256(10) .
C16 O12 1.272(10) .
C21 N21 1.338(10) .
C21 C22 1.355(11) .
C22 C23 1.391(10) .
C23 C24 1.384(11) .
C23 C26 1.478(10) .
C24 C25 1.376(11) .
C25 N21 1.338(10) .
C26 O22 1.261(10) .
C26 O21 1.268(10) .
N2 Ni2 2.024(6) .
N11 Ni1 2.137(6) .
N21 Ni2 2.125(6) 1_556
S2 Ni1 2.495(2) .
C1 N1 1.155(9) .
C1 S1 1.650(7) .
N1 Ni1 2.046(6) .
S1 Ni2 2.547(2) .
Ni1 N1 2.046(6) 2
Ni1 N11 2.137(6) 2
Ni1 S2 2.495(2) 2
Ni2 N2 2.024(6) 2_565
Ni2 N21 2.125(6) 1_554
Ni2 N21 2.125(6) 2_566
Ni2 S1 2.547(2) 2_565

loop_
_geom_hbond_atom_site_label_D
_geom_hbond_atom_site_label_H
_geom_hbond_atom_site_label_A
_geom_hbond_distance_DH
_geom_hbond_distance_HA
_geom_hbond_distance_DA
_geom_hbond_angle_DHA
_geom_hbond_site_symmetry_A
_geom_hbond_publ_flag
O12 H212 O22 0.8200 1.8000 2.600(11) 165.00 1_555 yes
O21 H221 O11 0.8200 1.8000 2.609(11) 168.00 1_555 yes
